data_1508122
loop_
_publ_author_name
'Li, Jian-Rong'
'Zhou, Hong-Cai'

_publ_section_title
;
 Bridging-ligand-substitution strategy for the preparation of
 metal-organic polyhedra.
;
_journal_issue 10
_journal_name_full 'Nature chemistry'
_journal_page_first 893
_journal_page_last 898
_journal_paper_doi 10.1038/nchem.803
_journal_volume 2
_journal_year 2010
_chemical_formula_moiety 'C192 H96 Cu24 O144'
_chemical_formula_sum 'C192 H96 Cu24 O144'
_chemical_formula_weight 6231.65
_chemical_name_systematic
; 
 ? 
;
_space_group_IT_number 87
_symmetry_cell_setting tetragonal
_symmetry_space_group_name_Hall '-I 4'
_symmetry_space_group_name_H-M 'I 4/m'
_atom_sites_solution_hydrogens geom
_atom_sites_solution_primary direct
_atom_sites_solution_secondary difmap
_audit_creation_method SHELXL-97
_cell_angle_alpha 90.00
_cell_angle_beta 90.00
_cell_angle_gamma 90.00
_cell_formula_units_Z 2
_cell_length_a 25.8693(10)
_cell_length_b 25.8693(10)
_cell_length_c 39.125(3)
_cell_measurement_reflns_used 9898
_cell_measurement_temperature 110(2)
_cell_measurement_theta_max 23.47
_cell_measurement_theta_min 2.35
_cell_volume 26183(2)
_computing_cell_refinement 'SAINT+ ver. (Bruker, 2001)'
_computing_data_collection 'APEX2  (Bruker, 2008)'
_computing_data_reduction 'SAINT+ ver. (Bruker, 2001)'
_computing_molecular_graphics 'SHELXTL (Sheldrick, 2008)'
_computing_publication_material 'SHELXTL (Sheldrick, 2008)'
_computing_structure_refinement 'SHELXTL (Sheldrick, 2008)'
_computing_structure_solution 'SHELXTL (Sheldrick, 2008)'
_diffrn_ambient_temperature 110(2)
_diffrn_measured_fraction_theta_full 0.997
_diffrn_measured_fraction_theta_max 0.997
_diffrn_measurement_device_type 'Bruker SMART APEX II CCD area detector'
_diffrn_measurement_method 'phi and omega scans'
_diffrn_radiation_monochromator graphite
_diffrn_radiation_source 'fine-focus sealed tube'
_diffrn_radiation_type MoK\a
_diffrn_radiation_wavelength 0.71073
_diffrn_reflns_av_R_equivalents 0.0654
_diffrn_reflns_av_sigmaI/netI 0.0375
_diffrn_reflns_limit_h_max 31
_diffrn_reflns_limit_h_min -31
_diffrn_reflns_limit_k_max 31
_diffrn_reflns_limit_k_min -31
_diffrn_reflns_limit_l_max 48
_diffrn_reflns_limit_l_min -48
_diffrn_reflns_number 137904
_diffrn_reflns_theta_full 26.00
_diffrn_reflns_theta_max 26.00
_diffrn_reflns_theta_min 1.75
_exptl_absorpt_coefficient_mu 1.003
_exptl_absorpt_correction_T_max 0.7530
_exptl_absorpt_correction_T_min 0.7142
_exptl_absorpt_correction_type multi-scan
_exptl_absorpt_process_details 'SADABS (Sheldrick, 2008)'
_exptl_crystal_colour blue
_exptl_crystal_density_diffrn 0.790
_exptl_crystal_density_meas ?
_exptl_crystal_density_method 'not measured'
_exptl_crystal_description block
_exptl_crystal_F_000 6192
_exptl_crystal_size_max 0.36
_exptl_crystal_size_mid 0.30
_exptl_crystal_size_min 0.30
_platon_squeeze_details
;
;
_refine_diff_density_max 1.733
_refine_diff_density_min -0.258
_refine_diff_density_rms 0.063
_refine_ls_extinction_method none
_refine_ls_goodness_of_fit_ref 1.028
_refine_ls_hydrogen_treatment constr
_refine_ls_matrix_type full
_refine_ls_number_parameters 412
_refine_ls_number_reflns 13029
_refine_ls_number_restraints 0
_refine_ls_restrained_S_all 1.028
_refine_ls_R_factor_all 0.0645
_refine_ls_R_factor_gt 0.0445
_refine_ls_shift/su_max 0.001
_refine_ls_shift/su_mean 0.000
_refine_ls_structure_factor_coef Fsqd
_refine_ls_weighting_details 'calc w=1/[\s^2^(Fo^2^)+(0.0500P)^2^+35.0000P] where P=(Fo^2^+2Fc^2^)/3'
_refine_ls_weighting_scheme calc
_refine_ls_wR_factor_gt 0.1107
_refine_ls_wR_factor_ref 0.1162
_reflns_number_gt 9496
_reflns_number_total 13029
_reflns_threshold_expression I>2\s(I)
_cod_data_source_file nchem.803-s3.cif
_cod_data_source_block str2
_cod_depositor_comments
;
The following automatic conversions were performed:

'_symmetry_cell_setting' value 'Tetragonal' changed to 'tetragonal'
according to /home/saulius/struct/CIF-dictionaries/cif_core.dic
dictionary named 'cif_core.dic' version 2.4.1 from 2010-06-29.

Automatic conversion script
Id: cif_fix_values 1891 2012-01-12 08:04:46Z andrius 

The following automatic conversions were performed:

'_exptl_crystal_density_meas' value 'not measured' was changed to '?'
- the value is perceived as not measured.

Automatic conversion script
Id: cif_fix_values 3008 2015-01-20 13:52:24Z robertas 
;
_cod_database_code 1508122

loop_
_symmetry_equiv_pos_as_xyz
'x, y, z'
'-x, -y, z'
'-y, x, z'
'y, -x, z'
'x+1/2, y+1/2, z+1/2'
'-x+1/2, -y+1/2, z+1/2'
'-y+1/2, x+1/2, z+1/2'
'y+1/2, -x+1/2, z+1/2'
'-x, -y, -z'
'x, y, -z'
'y, -x, -z'
'-y, x, -z'
'-x+1/2, -y+1/2, -z+1/2'
'x+1/2, y+1/2, -z+1/2'
'y+1/2, -x+1/2, -z+1/2'
'-y+1/2, x+1/2, -z+1/2'

loop_
_atom_site_label
_atom_site_type_symbol
_atom_site_fract_x
_atom_site_fract_y
_atom_site_fract_z
_atom_site_U_iso_or_equiv
_atom_site_adp_type
_atom_site_occupancy
_atom_site_symmetry_multiplicity
_atom_site_calc_flag
_atom_site_refinement_flags
Cu1 Cu 0.282714(14) 0.070756(13) 0.190667(8) 0.03724(10) Uani 1 1 d .
Cu2 Cu 0.214217(14) 0.053545(13) 0.142399(8) 0.03864(10) Uani 1 1 d .
Cu3 Cu 0.35512(2) -0.211498(19) 0.0000 0.03923(13) Uani 1 2 d S
Cu4 Cu 0.26848(2) -0.15916(2) 0.0000 0.04196(13) Uani 1 2 d S
O1 O 0.32774(9) 0.02753(8) 0.16245(5) 0.0526(6) Uani 1 1 d .
O2 O 0.26946(9) 0.01316(8) 0.12134(5) 0.0507(5) Uani 1 1 d .
O3 O 0.37694(9) -0.16251(8) 0.03534(5) 0.0521(5) Uani 1 1 d .
O4 O 0.30258(9) -0.11819(8) 0.03535(5) 0.0543(6) Uani 1 1 d .
O5 O 0.30108(8) 0.13152(8) 0.16279(5) 0.0458(5) Uani 1 1 d .
O6 O 0.24199(9) 0.11642(8) 0.12186(5) 0.0517(6) Uani 1 1 d .
O7 O 0.25276(8) 0.32068(8) 0.03533(5) 0.0519(5) Uani 1 1 d .
O8 O 0.20765(9) 0.24655(8) 0.03537(5) 0.0542(6) Uani 1 1 d .
O9 O 0.25429(9) 0.00766(8) 0.21125(5) 0.0529(6) Uani 1 1 d .
O10 O 0.19565(8) -0.00668(8) 0.17004(5) 0.0496(5) Uani 1 1 d .
O11 O 0.11034(8) -0.22545(8) 0.21132(5) 0.0455(5) Uani 1 1 d .
O12 O 0.09667(8) -0.16805(8) 0.16976(5) 0.0483(5) Uani 1 1 d .
O13 O 0.48065(14) -0.07673(18) 0.12828(10) 0.162(2) Uani 1 1 d .
H13B H 0.4845 -0.0569 0.1451 0.244 Uiso 1 1 calc R
O14 O 0.39205(9) 0.29184(10) 0.12147(7) 0.0709(7) Uani 1 1 d .
H14A H 0.3950 0.3185 0.1093 0.106 Uiso 1 1 calc R
O15 O 0.22207(13) -0.13285(11) 0.29590(7) 0.1007(12) Uani 1 1 d .
H15B H 0.2420 -0.1089 0.3019 0.151 Uiso 1 1 calc R
O16 O 0.33583(9) 0.08476(10) 0.23159(6) 0.0635(6) Uani 1 1 d .
O17 O 0.15830(14) 0.03812(12) 0.10245(8) 0.1089(12) Uani 1 1 d .
O18 O 0.42394(12) -0.25735(13) 0.0000 0.0617(9) Uani 1 2 d S
O19 O 0.19934(19) -0.1121(2) 0.0000 0.130(2) Uani 1 2 d S
C1 C 0.31247(13) 0.00659(11) 0.13510(7) 0.0453(7) Uani 1 1 d .
C2 C 0.34946(13) -0.02980(12) 0.11770(7) 0.0486(8) Uani 1 1 d .
C3 C 0.39941(16) -0.03574(16) 0.13020(10) 0.0749(12) Uani 1 1 d .
H3A H 0.4111 -0.0155 0.1489 0.090 Uiso 1 1 calc R
C4 C 0.43158(19) -0.0711(2) 0.11525(12) 0.0980(17) Uani 1 1 d .
C5 C 0.41579(17) -0.10032(16) 0.08752(10) 0.0792(13) Uani 1 1 d .
H5A H 0.4388 -0.1241 0.0770 0.095 Uiso 1 1 calc R
C6 C 0.36614(14) -0.09434(12) 0.07533(8) 0.0498(8) Uani 1 1 d .
C7 C 0.33354(13) -0.05842(11) 0.08999(7) 0.0458(7) Uani 1 1 d .
H7A H 0.2999 -0.0534 0.0809 0.055 Uiso 1 1 calc R
C8 C 0.34676(14) -0.12768(12) 0.04619(7) 0.0491(8) Uani 1 1 d .
C9 C 0.27791(12) 0.14256(11) 0.13536(7) 0.0397(7) Uani 1 1 d .
C10 C 0.29312(12) 0.19134(11) 0.11752(7) 0.0403(7) Uani 1 1 d .
C11 C 0.33675(12) 0.21936(12) 0.12821(8) 0.0474(8) Uani 1 1 d .
H11A H 0.3573 0.2071 0.1466 0.057 Uiso 1 1 calc R
C12 C 0.34956(13) 0.26511(13) 0.11175(8) 0.0508(8) Uani 1 1 d .
C13 C 0.31973(13) 0.28286(13) 0.08500(8) 0.0506(8) Uani 1 1 d .
H13A H 0.3287 0.3141 0.0737 0.061 Uiso 1 1 calc R
C14 C 0.27681(12) 0.25521(12) 0.07455(7) 0.0442(7) Uani 1 1 d .
C15 C 0.26332(12) 0.20926(11) 0.09055(7) 0.0426(7) Uani 1 1 d .
H15A H 0.2340 0.1903 0.0831 0.051 Uiso 1 1 calc R
C16 C 0.24304(12) 0.27616(13) 0.04613(7) 0.0455(7) Uani 1 1 d .
C17 C 0.21890(13) -0.01809(11) 0.19737(8) 0.0442(7) Uani 1 1 d .
C18 C 0.20109(13) -0.06650(11) 0.21494(8) 0.0463(7) Uani 1 1 d .
C19 C 0.22043(15) -0.07851(13) 0.24748(9) 0.0648(10) Uani 1 1 d .
H19A H 0.2451 -0.0565 0.2580 0.078 Uiso 1 1 calc R
C20 C 0.20344(16) -0.12278(14) 0.26432(9) 0.0668(10) Uani 1 1 d .
C21 C 0.16928(14) -0.15634(13) 0.24802(8) 0.0580(9) Uani 1 1 d .
H21A H 0.1584 -0.1872 0.2591 0.070 Uiso 1 1 calc R
C22 C 0.15113(12) -0.14456(11) 0.21546(7) 0.0435(7) Uani 1 1 d .
C23 C 0.16643(12) -0.09917(11) 0.19907(8) 0.0432(7) Uani 1 1 d .
H23A H 0.1531 -0.0908 0.1771 0.052 Uiso 1 1 calc R
C24 C 0.11660(11) -0.18247(11) 0.19729(7) 0.0390(7) Uani 1 1 d .

loop_
_atom_site_aniso_label
_atom_site_aniso_U_11
_atom_site_aniso_U_22
_atom_site_aniso_U_33
_atom_site_aniso_U_23
_atom_site_aniso_U_13
_atom_site_aniso_U_12
Cu1 0.0438(2) 0.03777(19) 0.03018(18) -0.00565(15) -0.01008(15) 0.00233(15)
Cu2 0.0467(2) 0.03696(19) 0.03226(18) -0.00444(15) -0.01279(15) 0.00248(15)
Cu3 0.0458(3) 0.0436(3) 0.0283(2) 0.000 0.000 0.0148(2)
Cu4 0.0470(3) 0.0479(3) 0.0309(3) 0.000 0.000 0.0172(2)
O1 0.0629(14) 0.0536(13) 0.0413(12) -0.0150(10) -0.0109(10) 0.0163(11)
O2 0.0610(14) 0.0517(13) 0.0394(11) -0.0130(10) -0.0061(11) 0.0114(11)
O3 0.0648(14) 0.0516(13) 0.0400(12) -0.0111(10) 0.0002(10) 0.0182(11)
O4 0.0640(15) 0.0545(14) 0.0446(12) -0.0154(10) -0.0007(11) 0.0185(11)
O5 0.0544(13) 0.0458(12) 0.0372(11) 0.0020(9) -0.0062(10) 0.0017(10)
O6 0.0647(14) 0.0475(13) 0.0429(12) 0.0093(10) -0.0156(11) -0.0034(11)
O7 0.0601(14) 0.0515(13) 0.0440(12) 0.0090(10) -0.0075(10) -0.0121(11)
O8 0.0664(15) 0.0506(13) 0.0456(12) 0.0116(10) -0.0108(11) -0.0150(11)
O9 0.0679(15) 0.0444(12) 0.0464(12) 0.0011(10) -0.0219(11) -0.0102(11)
O10 0.0604(14) 0.0428(12) 0.0457(12) 0.0024(10) -0.0145(11) -0.0102(10)
O11 0.0539(13) 0.0419(12) 0.0407(11) 0.0072(9) -0.0066(10) -0.0062(10)
O12 0.0541(13) 0.0441(12) 0.0466(12) 0.0120(10) -0.0140(10) -0.0073(10)
O13 0.125(3) 0.212(4) 0.151(3) -0.120(3) -0.087(3) 0.111(3)
O14 0.0659(16) 0.0735(17) 0.0733(17) 0.0175(14) -0.0176(13) -0.0231(13)
O15 0.160(3) 0.086(2) 0.0560(16) 0.0218(15) -0.0557(19) -0.054(2)
O16 0.0575(14) 0.0894(18) 0.0434(13) -0.0008(12) -0.0167(11) -0.0002(13)
O17 0.130(3) 0.097(2) 0.099(2) -0.0186(19) -0.079(2) 0.007(2)
O18 0.054(2) 0.071(2) 0.061(2) 0.000 0.000 0.0260(17)
O19 0.101(4) 0.179(5) 0.110(4) 0.000 0.000 0.098(4)
C1 0.065(2) 0.0384(16) 0.0320(15) -0.0039(13) -0.0097(15) 0.0091(15)
C2 0.065(2) 0.0477(18) 0.0326(16) -0.0068(13) -0.0040(15) 0.0145(16)
C3 0.089(3) 0.082(3) 0.054(2) -0.031(2) -0.025(2) 0.031(2)
C4 0.093(3) 0.119(4) 0.082(3) -0.044(3) -0.041(3) 0.058(3)
C5 0.095(3) 0.085(3) 0.058(2) -0.031(2) -0.024(2) 0.052(2)
C6 0.070(2) 0.0445(18) 0.0351(16) -0.0033(14) -0.0003(15) 0.0142(16)
C7 0.062(2) 0.0408(17) 0.0343(16) 0.0026(13) -0.0007(14) 0.0107(15)
C8 0.070(2) 0.0473(19) 0.0297(15) 0.0011(13) 0.0049(15) 0.0119(17)
C9 0.0483(18) 0.0363(16) 0.0347(16) -0.0040(12) 0.0014(13) 0.0109(14)
C10 0.0479(18) 0.0419(17) 0.0310(14) -0.0028(12) 0.0041(13) 0.0068(14)
C11 0.0470(18) 0.0542(19) 0.0411(17) -0.0034(15) -0.0016(14) 0.0079(15)
C12 0.054(2) 0.0520(19) 0.0464(18) 0.0021(15) -0.0048(15) -0.0057(16)
C13 0.056(2) 0.0493(19) 0.0462(18) 0.0023(15) 0.0047(15) -0.0097(16)
C14 0.0507(18) 0.0478(18) 0.0342(15) -0.0018(13) 0.0038(14) 0.0014(14)
C15 0.0528(18) 0.0420(17) 0.0329(15) -0.0023(13) 0.0019(13) 0.0002(14)
C16 0.0536(19) 0.0514(19) 0.0315(15) 0.0033(14) 0.0029(14) -0.0069(16)
C17 0.0571(19) 0.0342(16) 0.0413(17) -0.0052(13) -0.0073(15) 0.0037(14)
C18 0.061(2) 0.0373(17) 0.0406(17) -0.0036(13) -0.0042(15) -0.0053(15)
C19 0.088(3) 0.054(2) 0.053(2) -0.0015(17) -0.0238(19) -0.0184(19)
C20 0.096(3) 0.061(2) 0.0437(19) 0.0048(17) -0.0240(19) -0.022(2)
C21 0.077(2) 0.051(2) 0.0459(19) 0.0077(16) -0.0092(17) -0.0129(18)
C22 0.0495(18) 0.0410(17) 0.0400(16) 0.0024(13) -0.0016(14) -0.0015(14)
C23 0.0488(18) 0.0396(17) 0.0412(16) 0.0006(13) -0.0056(14) 0.0003(14)
C24 0.0345(15) 0.0412(17) 0.0414(16) 0.0026(13) 0.0003(13) -0.0024(13)

loop_
_atom_type_symbol
_atom_type_description
_atom_type_scat_dispersion_real
_atom_type_scat_dispersion_imag
_atom_type_scat_source
C C 0.0033 0.0016 'International Tables Vol C Tables 4.2.6.8 and 6.1.1.4'
H H 0.0000 0.0000 'International Tables Vol C Tables 4.2.6.8 and 6.1.1.4'
O O 0.0106 0.0060 'International Tables Vol C Tables 4.2.6.8 and 6.1.1.4'
Cu Cu 0.3201 1.2651 'International Tables Vol C Tables 4.2.6.8 and 6.1.1.4'

loop_
_geom_angle_atom_site_label_1
_geom_angle_atom_site_label_2
_geom_angle_atom_site_label_3
_geom_angle
_geom_angle_site_symmetry_1
_geom_angle_site_symmetry_3
O1 Cu1 O9 88.82(10) . .
O1 Cu1 O5 90.00(9) . .
O9 Cu1 O5 168.60(8) . .
O1 Cu1 O11 167.05(9) . 3
O9 Cu1 O11 88.99(9) . 3
O5 Cu1 O11 89.64(9) . 3
O1 Cu1 O16 97.86(9) . .
O9 Cu1 O16 94.26(9) . .
O5 Cu1 O16 97.13(9) . .
O11 Cu1 O16 95.03(9) 3 .
O1 Cu1 Cu2 84.20(6) . .
O9 Cu1 Cu2 84.34(6) . .
O5 Cu1 Cu2 84.26(6) . .
O11 Cu1 Cu2 82.88(6) 3 .
O16 Cu1 Cu2 177.49(7) . .
O6 Cu2 O2 90.16(10) . .
O6 Cu2 O12 88.55(9) . 3
O2 Cu2 O12 169.79(9) . 3
O6 Cu2 O10 169.06(9) . .
O2 Cu2 O10 89.25(9) . .
O12 Cu2 O10 90.10(9) 3 .
O6 Cu2 O17 95.87(11) . .
O2 Cu2 O17 94.91(12) . .
O12 Cu2 O17 95.30(11) 3 .
O10 Cu2 O17 95.06(11) . .
O6 Cu2 Cu1 84.63(6) . .
O2 Cu2 Cu1 84.29(6) . .
O12 Cu2 Cu1 85.51(6) 3 .
O10 Cu2 Cu1 84.44(6) . .
O17 Cu2 Cu1 179.06(9) . .
O3 Cu3 O3 89.80(13) 10 .
O3 Cu3 O7 89.18(9) 10 11
O3 Cu3 O7 168.80(9) . 11
O3 Cu3 O7 168.80(9) 10 4
O3 Cu3 O7 89.18(9) . 4
O7 Cu3 O7 89.67(13) 11 4
O3 Cu3 O18 96.83(9) 10 .
O3 Cu3 O18 96.82(9) . .
O7 Cu3 O18 94.37(9) 11 .
O7 Cu3 O18 94.37(9) 4 .
O3 Cu3 Cu4 84.96(6) 10 .
O3 Cu3 Cu4 84.96(6) . .
O7 Cu3 Cu4 83.84(6) 11 .
O7 Cu3 Cu4 83.84(6) 4 .
O18 Cu3 Cu4 177.46(10) . .
O8 Cu4 O8 90.29(14) 11 4
O8 Cu4 O4 88.75(10) 11 10
O8 Cu4 O4 169.13(9) 4 10
O8 Cu4 O4 169.13(9) 11 .
O8 Cu4 O4 88.74(10) 4 .
O4 Cu4 O4 90.16(14) 10 .
O8 Cu4 O19 96.95(14) 11 .
O8 Cu4 O19 96.95(14) 4 .
O4 Cu4 O19 93.91(14) 10 .
O4 Cu4 O19 93.91(14) . .
O8 Cu4 Cu3 85.21(6) 11 .
O8 Cu4 Cu3 85.21(6) 4 .
O4 Cu4 Cu3 83.91(7) 10 .
O4 Cu4 Cu3 83.91(7) . .
O19 Cu4 Cu3 176.91(18) . .
C1 O1 Cu1 122.5(2) . .
C1 O2 Cu2 122.92(19) . .
C8 O3 Cu3 121.3(2) . .
C8 O4 Cu4 123.3(2) . .
C9 O5 Cu1 122.4(2) . .
C9 O6 Cu2 122.96(18) . .
C16 O7 Cu3 123.1(2) . 3
C16 O8 Cu4 121.6(2) . 3
C17 O9 Cu1 122.45(19) . .
C17 O10 Cu2 122.5(2) . .
C24 O11 Cu1 123.70(18) . 4
C24 O12 Cu2 121.65(19) . 4
C4 O13 H13B 109.5 . .
C12 O14 H14A 109.5 . .
C20 O15 H15B 109.5 . .
O2 C1 O1 125.9(3) . .
O2 C1 C2 117.2(3) . .
O1 C1 C2 116.9(3) . .
C7 C2 C3 119.7(3) . .
C7 C2 C1 120.2(3) . .
C3 C2 C1 120.1(3) . .
C4 C3 C2 119.3(3) . .
C4 C3 H3A 120.4 . .
C2 C3 H3A 120.4 . .
C3 C4 O13 118.3(4) . .
C3 C4 C5 121.4(4) . .
O13 C4 C5 120.3(4) . .
C6 C5 C4 119.0(3) . .
C6 C5 H5A 120.5 . .
C4 C5 H5A 120.5 . .
C5 C6 C7 120.1(3) . .
C5 C6 C8 120.3(3) . .
C7 C6 C8 119.6(3) . .
C2 C7 C6 120.5(3) . .
C2 C7 H7A 119.8 . .
C6 C7 H7A 119.8 . .
O4 C8 O3 126.4(3) . .
O4 C8 C6 116.7(3) . .
O3 C8 C6 117.0(3) . .
O5 C9 O6 125.7(3) . .
O5 C9 C10 117.6(3) . .
O6 C9 C10 116.7(3) . .
C15 C10 C11 120.1(3) . .
C15 C10 C9 119.4(3) . .
C11 C10 C9 120.5(3) . .
C12 C11 C10 119.6(3) . .
C12 C11 H11A 120.2 . .
C10 C11 H11A 120.2 . .
O14 C12 C13 119.8(3) . .
O14 C12 C11 120.0(3) . .
C13 C12 C11 120.2(3) . .
C12 C13 C14 120.1(3) . .
C12 C13 H13A 119.9 . .
C14 C13 H13A 119.9 . .
C13 C14 C15 120.8(3) . .
C13 C14 C16 119.7(3) . .
C15 C14 C16 119.5(3) . .
C10 C15 C14 119.3(3) . .
C10 C15 H15A 120.3 . .
C14 C15 H15A 120.3 . .
O7 C16 O8 126.1(3) . .
O7 C16 C14 117.5(3) . .
O8 C16 C14 116.4(3) . .
O9 C17 O10 126.2(3) . .
O9 C17 C18 117.9(3) . .
O10 C17 C18 115.9(3) . .
C23 C18 C19 120.3(3) . .
C23 C18 C17 120.3(3) . .
C19 C18 C17 119.4(3) . .
C20 C19 C18 119.9(3) . .
C20 C19 H19A 120.0 . .
C18 C19 H19A 120.0 . .
O15 C20 C19 118.6(3) . .
O15 C20 C21 121.6(3) . .
C19 C20 C21 119.8(3) . .
C22 C21 C20 119.8(3) . .
C22 C21 H21A 120.1 . .
C20 C21 H21A 120.1 . .
C21 C22 C23 120.6(3) . .
C21 C22 C24 119.3(3) . .
C23 C22 C24 120.0(3) . .
C18 C23 C22 119.6(3) . .
C18 C23 H23A 120.2 . .
C22 C23 H23A 120.2 . .
O12 C24 O11 126.1(3) . .
O12 C24 C22 117.2(3) . .
O11 C24 C22 116.7(3) . .

loop_
_geom_bond_atom_site_label_1
_geom_bond_atom_site_label_2
_geom_bond_distance
_geom_bond_site_symmetry_2
Cu1 O1 1.956(2) .
Cu1 O9 1.963(2) .
Cu1 O5 1.971(2) .
Cu1 O11 1.974(2) 3
Cu1 O16 2.141(2) .
Cu1 Cu2 2.6277(5) .
Cu2 O6 1.951(2) .
Cu2 O2 1.953(2) .
Cu2 O12 1.954(2) 3
Cu2 O10 1.957(2) .
Cu2 O17 2.167(3) .
Cu3 O3 1.959(2) 10
Cu3 O3 1.959(2) .
Cu3 O7 1.961(2) 11
Cu3 O7 1.961(2) 4
Cu3 O18 2.139(3) .
Cu3 Cu4 2.6184(7) .
Cu4 O8 1.952(2) 11
Cu4 O8 1.952(2) 4
Cu4 O4 1.953(2) 10
Cu4 O4 1.953(2) .
Cu4 O19 2.163(4) .
O1 C1 1.263(3) .
O2 C1 1.248(4) .
O3 C8 1.266(4) .
O4 C8 1.244(4) .
O5 C9 1.262(3) .
O6 C9 1.265(3) .
O7 C16 1.252(4) .
O7 Cu3 1.961(2) 3
O8 C16 1.266(4) .
O8 Cu4 1.952(2) 3
O9 C17 1.256(3) .
O10 C17 1.262(3) .
O11 C24 1.251(3) .
O11 Cu1 1.974(2) 4
O12 C24 1.251(3) .
O12 Cu2 1.954(2) 4
O13 C4 1.376(5) .
O13 H13B 0.8400 .
O14 C12 1.353(4) .
O14 H14A 0.8400 .
O15 C20 1.352(4) .
O15 H15B 0.8400 .
C1 C2 1.505(4) .
C2 C7 1.376(4) .
C2 C3 1.390(5) .
C3 C4 1.368(5) .
C3 H3A 0.9500 .
C4 C5 1.384(5) .
C5 C6 1.379(5) .
C5 H5A 0.9500 .
C6 C7 1.380(4) .
C6 C8 1.515(4) .
C7 H7A 0.9500 .
C9 C10 1.495(4) .
C10 C15 1.386(4) .
C10 C11 1.405(4) .
C11 C12 1.388(4) .
C11 H11A 0.9500 .
C12 C13 1.379(4) .
C13 C14 1.383(4) .
C13 H13A 0.9500 .
C14 C15 1.388(4) .
C14 C16 1.514(4) .
C15 H15A 0.9500 .
C17 C18 1.501(4) .
C18 C23 1.380(4) .
C18 C19 1.403(4) .
C19 C20 1.392(5) .
C19 H19A 0.9500 .
C20 C21 1.393(5) .
C21 C22 1.392(4) .
C21 H21A 0.9500 .
C22 C23 1.395(4) .
C22 C24 1.505(4) .
C23 H23A 0.9500 .

loop_
_geom_torsion_atom_site_label_1
_geom_torsion_atom_site_label_2
_geom_torsion_atom_site_label_3
_geom_torsion_atom_site_label_4
_geom_torsion
_geom_torsion_site_symmetry_1
_geom_torsion_site_symmetry_4
O1 Cu1 Cu2 O6 -90.89(10) . .
O9 Cu1 Cu2 O6 179.71(10) . .
O5 Cu1 Cu2 O6 -0.31(9) . .
O11 Cu1 Cu2 O6 90.02(9) 3 .
O1 Cu1 Cu2 O2 -0.15(9) . .
O9 Cu1 Cu2 O2 -89.55(10) . .
O5 Cu1 Cu2 O2 90.42(9) . .
O11 Cu1 Cu2 O2 -179.25(9) 3 .
O1 Cu1 Cu2 O12 -179.85(9) . 3
O9 Cu1 Cu2 O12 90.76(10) . 3
O5 Cu1 Cu2 O12 -89.27(9) . 3
O11 Cu1 Cu2 O12 1.06(9) 3 3
O1 Cu1 Cu2 O10 89.64(10) . .
O9 Cu1 Cu2 O10 0.24(9) . .
O5 Cu1 Cu2 O10 -179.79(9) . .
O11 Cu1 Cu2 O10 -89.46(9) 3 .
O3 Cu3 Cu4 O4 -0.31(9) . .
O3 Cu3 Cu4 O4 -90.54(10) 10 .
O7 Cu3 Cu4 O4 179.74(9) 11 .
O7 Cu3 Cu4 O4 89.41(10) 4 .
O3 Cu3 Cu4 O4 90.54(10) . 10
O3 Cu3 Cu4 O4 0.31(9) 10 10
O7 Cu3 Cu4 O4 -89.41(10) 11 10
O7 Cu3 Cu4 O4 -179.74(9) 4 10
O3 Cu3 Cu4 O8 179.79(9) . 11
O3 Cu3 Cu4 O8 89.57(10) 10 11
O7 Cu3 Cu4 O8 -0.15(9) 11 11
O7 Cu3 Cu4 O8 -90.48(10) 4 11
O3 Cu3 Cu4 O8 -89.57(10) . 4
O3 Cu3 Cu4 O8 -179.79(9) 10 4
O7 Cu3 Cu4 O8 90.48(10) 11 4
O7 Cu3 Cu4 O8 0.15(9) 4 4
O9 Cu1 O1 C1 82.2(2) . .
O5 Cu1 O1 C1 -86.5(2) . .
O11 Cu1 O1 C1 1.8(6) 3 .
O16 Cu1 O1 C1 176.3(2) . .
Cu2 Cu1 O1 C1 -2.3(2) . .
O6 Cu2 O2 C1 87.2(2) . .
O12 Cu2 O2 C1 4.4(7) 3 .
O10 Cu2 O2 C1 -81.8(2) . .
O17 Cu2 O2 C1 -176.8(3) . .
Cu1 Cu2 O2 C1 2.7(2) . .
O3 Cu3 O3 C8 87.1(2) 10 .
O7 Cu3 O3 C8 2.4(6) 11 .
O7 Cu3 O3 C8 -81.8(2) 4 .
O18 Cu3 O3 C8 -176.1(2) . .
Cu4 Cu3 O3 C8 2.1(2) . .
O4 Cu4 O4 C8 -85.3(3) 10 .
O8 Cu4 O4 C8 -0.9(7) 11 .
O8 Cu4 O4 C8 83.9(3) 4 .
O19 Cu4 O4 C8 -179.2(3) . .
Cu3 Cu4 O4 C8 -1.5(2) . .
O1 Cu1 O5 C9 85.4(2) . .
O9 Cu1 O5 C9 1.4(6) . .
O11 Cu1 O5 C9 -81.7(2) 3 .
O16 Cu1 O5 C9 -176.7(2) . .
Cu2 Cu1 O5 C9 1.2(2) . .
O2 Cu2 O6 C9 -84.7(2) . .
O12 Cu2 O6 C9 85.1(2) 3 .
O10 Cu2 O6 C9 2.3(6) . .
O17 Cu2 O6 C9 -179.7(2) . .
Cu1 Cu2 O6 C9 -0.5(2) . .
O1 Cu1 O9 C17 -83.1(2) . .
O5 Cu1 O9 C17 1.0(6) . .
O11 Cu1 O9 C17 84.1(2) 3 .
O16 Cu1 O9 C17 179.1(2) . .
Cu2 Cu1 O9 C17 1.1(2) . .
O6 Cu2 O10 C17 -4.5(6) . .
O2 Cu2 O10 C17 82.6(2) . .
O12 Cu2 O10 C17 -87.2(2) 3 .
O17 Cu2 O10 C17 177.5(2) . .
Cu1 Cu2 O10 C17 -1.7(2) . .
Cu2 O2 C1 O1 -5.5(5) . .
Cu2 O2 C1 C2 174.0(2) . .
Cu1 O1 C1 O2 5.3(5) . .
Cu1 O1 C1 C2 -174.2(2) . .
O2 C1 C2 C7 -6.9(5) . .
O1 C1 C2 C7 172.7(3) . .
O2 C1 C2 C3 175.1(3) . .
O1 C1 C2 C3 -5.4(5) . .
C7 C2 C3 C4 -1.7(6) . .
C1 C2 C3 C4 176.3(4) . .
C2 C3 C4 O13 -179.3(5) . .
C2 C3 C4 C5 1.4(8) . .
O13 C4 C5 C6 179.0(5) . .
C3 C4 C5 C6 -1.7(8) . .
C4 C5 C6 C7 2.3(6) . .
C4 C5 C6 C8 -176.8(4) . .
C3 C2 C7 C6 2.4(5) . .
C1 C2 C7 C6 -175.7(3) . .
C5 C6 C7 C2 -2.7(5) . .
C8 C6 C7 C2 176.4(3) . .
Cu4 O4 C8 O3 3.8(5) . .
Cu4 O4 C8 C6 -176.0(2) . .
Cu3 O3 C8 O4 -4.1(4) . .
Cu3 O3 C8 C6 175.7(2) . .
C5 C6 C8 O4 -176.2(3) . .
C7 C6 C8 O4 4.7(4) . .
C5 C6 C8 O3 4.0(5) . .
C7 C6 C8 O3 -175.1(3) . .
Cu1 O5 C9 O6 -2.1(4) . .
Cu1 O5 C9 C10 176.42(18) . .
Cu2 O6 C9 O5 1.6(4) . .
Cu2 O6 C9 C10 -176.85(18) . .
O5 C9 C10 C15 -169.6(3) . .
O6 C9 C10 C15 9.0(4) . .
O5 C9 C10 C11 9.4(4) . .
O6 C9 C10 C11 -172.0(3) . .
C15 C10 C11 C12 0.4(4) . .
C9 C10 C11 C12 -178.7(3) . .
C10 C11 C12 O14 -178.8(3) . .
C10 C11 C12 C13 -0.1(5) . .
O14 C12 C13 C14 178.8(3) . .
C11 C12 C13 C14 0.1(5) . .
C12 C13 C14 C15 -0.4(5) . .
C12 C13 C14 C16 177.6(3) . .
C11 C10 C15 C14 -0.6(4) . .
C9 C10 C15 C14 178.4(3) . .
C13 C14 C15 C10 0.6(4) . .
C16 C14 C15 C10 -177.4(3) . .
Cu3 O7 C16 O8 2.9(5) 3 .
Cu3 O7 C16 C14 -177.41(19) 3 .
Cu4 O8 C16 O7 -2.7(4) 3 .
Cu4 O8 C16 C14 177.65(19) 3 .
C13 C14 C16 O7 -6.9(4) . .
C15 C14 C16 O7 171.2(3) . .
C13 C14 C16 O8 172.8(3) . .
C15 C14 C16 O8 -9.1(4) . .
Cu1 O9 C17 O10 -3.0(4) . .
Cu1 O9 C17 C18 178.4(2) . .
Cu2 O10 C17 O9 3.3(4) . .
Cu2 O10 C17 C18 -178.02(19) . .
O9 C17 C18 C23 -172.8(3) . .
O10 C17 C18 C23 8.4(4) . .
O9 C17 C18 C19 6.3(5) . .
O10 C17 C18 C19 -172.4(3) . .
C23 C18 C19 C20 -2.2(6) . .
C17 C18 C19 C20 178.6(3) . .
C18 C19 C20 O15 -178.7(4) . .
C18 C19 C20 C21 3.5(6) . .
O15 C20 C21 C22 -179.6(4) . .
C19 C20 C21 C22 -1.9(6) . .
C20 C21 C22 C23 -0.8(5) . .
C20 C21 C22 C24 176.5(3) . .
C19 C18 C23 C22 -0.5(5) . .
C17 C18 C23 C22 178.6(3) . .
C21 C22 C23 C18 2.0(5) . .
C24 C22 C23 C18 -175.3(3) . .
Cu2 O12 C24 O11 -3.2(4) 4 .
Cu2 O12 C24 C22 177.22(19) 4 .
Cu1 O11 C24 O12 4.7(4) 4 .
Cu1 O11 C24 C22 -175.67(18) 4 .
C21 C22 C24 O12 172.3(3) . .
C23 C22 C24 O12 -10.3(4) . .
C21 C22 C24 O11 -7.3(4) . .
C23 C22 C24 O11 170.1(3) . .

loop_
_platon_squeeze_void_nr
_platon_squeeze_void_average_x
_platon_squeeze_void_average_y
_platon_squeeze_void_average_z
_platon_squeeze_void_volume
_platon_squeeze_void_count_electrons
_platon_squeeze_void_content
1 -0.011 0.000 -0.004 17635 4670 ' '
